data_2224958
loop_
_publ_author_name
'Han, Wei'
'Ofial, Armin R.'
'Mayer, Peter'

_publ_section_title
;
 <i>trans</i>-1-Phenylpyrrolidine-2,5-dicarbonitrile
;
_journal_coeditor_code FL2285
_journal_issue 2
_journal_name_full 'Acta Crystallographica Section E'
_journal_page_first o379
_journal_paper_doi 10.1107/S1600536810001479
_journal_volume 66
_journal_year 2010
_chemical_formula_iupac 'C12 H11 N3'
_chemical_formula_moiety 'C12 H11 N3'
_chemical_formula_sum 'C12 H11 N3'
_chemical_formula_weight 197.236
_chemical_name_systematic
;
<i>trans</i>-1-Phenylpyrrolidine-2,5-dicarbonitrile
;
_space_group_IT_number 61
_symmetry_cell_setting orthorhombic
_symmetry_space_group_name_Hall '-P 2ac 2ab'
_symmetry_space_group_name_H-M 'P b c a'
_atom_sites_solution_hydrogens geom
_atom_sites_solution_primary direct
_atom_sites_solution_secondary difmap
_audit_creation_method SHELXL97
_cell_angle_alpha 90.00
_cell_angle_beta 90.00
_cell_angle_gamma 90.00
_cell_formula_units_Z 8
_cell_length_a 9.18070(10)
_cell_length_b 14.5693(2)
_cell_length_c 15.7576(2)
_cell_measurement_reflns_used 9019
_cell_measurement_temperature 200(2)
_cell_measurement_theta_max 27.485
_cell_measurement_theta_min 3.134
_cell_volume 2107.68(5)
_computing_cell_refinement 'SCALEPACK (Otwinowski & Minor, 1997)'
_computing_data_collection 'COLLECT (Hooft, 2004)'
_computing_data_reduction 'DENZO and SCALEPACK (Otwinowski & Minor, 1997)'
_computing_molecular_graphics 'ORTEP-3 (Farrugia, 1997)'
_computing_publication_material 'PLATON (Spek, 2009)'
_computing_structure_refinement 'SHELXL97 (Sheldrick, 2008)'
_computing_structure_solution 'SIR97 (Altomare <i>et al.</i>, 1999)'
_diffrn_ambient_temperature 200(2)
_diffrn_detector_area_resol_mean 9
_diffrn_measured_fraction_theta_full 0.998
_diffrn_measured_fraction_theta_max 0.998
_diffrn_measurement_device '95mm CCD camera on \k-goniostat'
_diffrn_measurement_device_type 'Nonius KappaCCD'
_diffrn_measurement_method 'CCD; rotation images; thick slices, phi/omega-scan'
_diffrn_radiation_monochromator 'MONTEL, graded multilayered X-ray optics'
_diffrn_radiation_source 'rotating anode'
_diffrn_radiation_type MoK\a
_diffrn_radiation_wavelength 0.71073
_diffrn_reflns_av_R_equivalents 0.0223
_diffrn_reflns_av_sigmaI/netI 0.0158
_diffrn_reflns_limit_h_max 11
_diffrn_reflns_limit_h_min -11
_diffrn_reflns_limit_k_max 18
_diffrn_reflns_limit_k_min -18
_diffrn_reflns_limit_l_max 20
_diffrn_reflns_limit_l_min -20
_diffrn_reflns_number 16161
_diffrn_reflns_theta_full 27.49
_diffrn_reflns_theta_max 27.49
_diffrn_reflns_theta_min 3.41
_diffrn_standards_number 0
_exptl_absorpt_coefficient_mu 0.077
_exptl_absorpt_correction_type none
_exptl_crystal_colour colourless
_exptl_crystal_density_diffrn 1.24316(3)
_exptl_crystal_density_method 'not measured'
_exptl_crystal_description block
_exptl_crystal_F_000 832
_exptl_crystal_size_max 0.33
_exptl_crystal_size_mid 0.18
_exptl_crystal_size_min 0.15
_refine_diff_density_max 0.142
_refine_diff_density_min -0.181
_refine_ls_extinction_method none
_refine_ls_goodness_of_fit_ref 1.055
_refine_ls_hydrogen_treatment constr
_refine_ls_matrix_type full
_refine_ls_number_parameters 136
_refine_ls_number_reflns 2413
_refine_ls_number_restraints 0
_refine_ls_restrained_S_all 1.055
_refine_ls_R_factor_all 0.0452
_refine_ls_R_factor_gt 0.0391
_refine_ls_shift/su_max 0.000
_refine_ls_shift/su_mean 0.000
_refine_ls_structure_factor_coef Fsqd
_refine_ls_weighting_details 'calc w=1/[\s^2^(Fo^2^)+(0.0490P)^2^+0.5393P] where P=(Fo^2^+2Fc^2^)/3'
_refine_ls_weighting_scheme calc
_refine_ls_wR_factor_gt 0.1026
_refine_ls_wR_factor_ref 0.1070
_reflns_number_gt 2109
_reflns_number_total 2413
_reflns_threshold_expression I>2sigma(I)
_cod_data_source_file fl2285.cif
_cod_data_source_block I
_cod_database_code 2224958
_cod_database_fobs_code 2224958

loop_
_symmetry_equiv_pos_as_xyz
'x, y, z'
'-x+1/2, -y, z+1/2'
'x+1/2, -y+1/2, -z'
'-x, y+1/2, -z+1/2'
'-x, -y, -z'
'x-1/2, y, -z-1/2'
'-x-1/2, y-1/2, z'
'x, -y-1/2, z-1/2'

loop_
_atom_site_type_symbol
_atom_site_label
_atom_site_fract_x
_atom_site_fract_y
_atom_site_fract_z
_atom_site_U_iso_or_equiv
_atom_site_adp_type
_atom_site_calc_flag
_atom_site_refinement_flags
_atom_site_occupancy
_atom_site_disorder_assembly
_atom_site_disorder_group
N N1 0.91889(10) 0.12762(7) 0.48710(6) 0.0339(2) Uani d . 1 . .
N N2 0.63244(13) 0.15665(9) 0.34906(8) 0.0515(3) Uani d . 1 . .
N N3 1.27530(11) 0.14135(8) 0.55151(7) 0.0460(3) Uani d . 1 . .
C C1 0.84192(11) 0.11277(7) 0.56211(6) 0.0289(2) Uani d . 1 . .
C C2 0.71584(12) 0.05831(8) 0.56245(7) 0.0331(3) Uani d . 1 . .
H H2 0.6806 0.0329 0.5109 0.040 Uiso calc R 1 . .
C C3 0.64254(13) 0.04149(8) 0.63784(8) 0.0395(3) Uani d . 1 . .
H H3 0.5569 0.0049 0.6373 0.047 Uiso calc R 1 . .
C C4 0.69229(13) 0.07717(9) 0.71358(8) 0.0414(3) Uani d . 1 . .
H H4 0.6423 0.0647 0.7651 0.050 Uiso calc R 1 . .
C C5 0.81566(13) 0.13119(9) 0.71352(7) 0.0393(3) Uani d . 1 . .
H H5 0.8501 0.1561 0.7655 0.047 Uiso calc R 1 . .
C C6 0.89031(12) 0.14984(8) 0.63898(7) 0.0338(3) Uani d . 1 . .
H H6 0.9744 0.1878 0.6401 0.041 Uiso calc R 1 . .
C C7 0.87833(12) 0.08771(7) 0.40605(6) 0.0313(2) Uani d . 1 . .
H H7 0.8707 0.0195 0.4112 0.038 Uiso calc R 1 . .
C C8 1.00567(13) 0.11327(8) 0.34813(7) 0.0385(3) Uani d . 1 . .
H H8A 1.0857 0.0680 0.3527 0.046 Uiso calc R 1 . .
H H8B 0.9742 0.1176 0.2882 0.046 Uiso calc R 1 . .
C C9 1.05183(14) 0.20663(8) 0.38243(8) 0.0405(3) Uani d . 1 . .
H H9A 0.9888 0.2561 0.3598 0.049 Uiso calc R 1 . .
H H9B 1.1544 0.2202 0.3676 0.049 Uiso calc R 1 . .
C C10 1.03301(11) 0.19671(7) 0.47859(7) 0.0326(3) Uani d . 1 . .
H H10 1.0003 0.2562 0.5038 0.039 Uiso calc R 1 . .
C C11 0.73934(13) 0.12635(8) 0.37363(7) 0.0349(3) Uani d . 1 . .
C C12 1.16995(12) 0.16549(7) 0.51982(7) 0.0342(3) Uani d . 1 . .

loop_
_atom_site_aniso_label
_atom_site_aniso_U_11
_atom_site_aniso_U_22
_atom_site_aniso_U_33
_atom_site_aniso_U_12
_atom_site_aniso_U_13
_atom_site_aniso_U_23
N1 0.0323(5) 0.0433(5) 0.0262(5) -0.0116(4) 0.0000(4) 0.0001(4)
N2 0.0473(7) 0.0588(7) 0.0483(6) 0.0060(5) -0.0134(5) -0.0106(5)
N3 0.0382(6) 0.0456(6) 0.0542(7) -0.0001(5) -0.0083(5) -0.0055(5)
C1 0.0275(5) 0.0320(5) 0.0270(5) 0.0013(4) -0.0005(4) 0.0025(4)
C2 0.0315(6) 0.0356(6) 0.0321(5) -0.0039(4) 0.0000(4) -0.0001(4)
C3 0.0342(6) 0.0412(6) 0.0432(6) -0.0030(5) 0.0068(5) 0.0056(5)
C4 0.0421(7) 0.0493(7) 0.0327(6) 0.0067(5) 0.0094(5) 0.0067(5)
C5 0.0426(7) 0.0476(6) 0.0277(5) 0.0067(5) -0.0022(5) -0.0020(5)
C6 0.0311(6) 0.0391(6) 0.0311(6) 0.0004(4) -0.0027(4) -0.0014(4)
C7 0.0351(6) 0.0322(5) 0.0267(5) -0.0007(4) 0.0003(4) 0.0000(4)
C8 0.0388(6) 0.0453(7) 0.0315(6) 0.0038(5) 0.0070(5) 0.0045(5)
C9 0.0384(6) 0.0427(6) 0.0405(6) -0.0041(5) 0.0031(5) 0.0128(5)
C10 0.0290(5) 0.0310(5) 0.0379(6) -0.0032(4) 0.0005(4) 0.0036(4)
C11 0.0387(6) 0.0369(6) 0.0289(5) -0.0030(5) -0.0031(5) -0.0057(4)
C12 0.0328(6) 0.0312(5) 0.0388(6) -0.0052(4) 0.0003(5) -0.0022(4)

loop_
_atom_type_symbol
_atom_type_description
_atom_type_scat_dispersion_real
_atom_type_scat_dispersion_imag
_atom_type_scat_source
C C 0.0033 0.0016 'International Tables Vol C Tables 4.2.6.8 and 6.1.1.4'
H H 0.0000 0.0000 'International Tables Vol C Tables 4.2.6.8 and 6.1.1.4'
N N 0.0061 0.0033 'International Tables Vol C Tables 4.2.6.8 and 6.1.1.4'

loop_
_geom_angle_atom_site_label_1
_geom_angle_atom_site_label_2
_geom_angle_atom_site_label_3
_geom_angle_site_symmetry_1
_geom_angle_site_symmetry_3
_geom_angle
_geom_angle_publ_flag
C1 N1 C7 . . 123.63(9) ?
C1 N1 C10 . . 123.29(9) ?
C7 N1 C10 . . 112.31(8) ?
N1 C1 C6 . . 120.89(10) ?
N1 C1 C2 . . 120.60(9) ?
C6 C1 C2 . . 118.49(10) ?
C3 C2 C1 . . 120.22(10) ?
C3 C2 H2 . . 119.9 ?
C1 C2 H2 . . 119.9 ?
C4 C3 C2 . . 120.91(11) ?
C4 C3 H3 . . 119.5 ?
C2 C3 H3 . . 119.5 ?
C5 C4 C3 . . 119.10(11) ?
C5 C4 H4 . . 120.5 ?
C3 C4 H4 . . 120.5 ?
C4 C5 C6 . . 121.22(11) ?
C4 C5 H5 . . 119.4 ?
C6 C5 H5 . . 119.4 ?
C5 C6 C1 . . 120.06(11) ?
C5 C6 H6 . . 120.0 ?
C1 C6 H6 . . 120.0 ?
N1 C7 C11 . . 111.78(9) ?
N1 C7 C8 . . 103.38(9) ?
C11 C7 C8 . . 111.05(9) ?
N1 C7 H7 . . 110.2 ?
C11 C7 H7 . . 110.2 ?
C8 C7 H7 . . 110.2 ?
C9 C8 C7 . . 102.62(9) ?
C9 C8 H8A . . 111.2 ?
C7 C8 H8A . . 111.2 ?
C9 C8 H8B . . 111.2 ?
C7 C8 H8B . . 111.2 ?
H8A C8 H8B . . 109.2 ?
C8 C9 C10 . . 103.60(9) ?
C8 C9 H9A . . 111.0 ?
C10 C9 H9A . . 111.0 ?
C8 C9 H9B . . 111.0 ?
C10 C9 H9B . . 111.0 ?
H9A C9 H9B . . 109.0 ?
N1 C10 C12 . . 110.86(9) ?
N1 C10 C9 . . 103.71(9) ?
C12 C10 C9 . . 111.46(9) ?
N1 C10 H10 . . 110.2 ?
C12 C10 H10 . . 110.2 ?
C9 C10 H10 . . 110.2 ?
N2 C11 C7 . . 179.49(13) ?
N3 C12 C10 . . 179.91(15) ?

loop_
_geom_bond_atom_site_label_1
_geom_bond_atom_site_label_2
_geom_bond_site_symmetry_2
_geom_bond_distance
_geom_bond_publ_flag
N1 C1 . 1.3939(13) ?
N1 C7 . 1.4519(14) ?
N1 C10 . 1.4591(13) ?
N2 C11 . 1.1437(16) ?
N3 C12 . 1.1438(16) ?
C1 C6 . 1.3987(15) ?
C1 C2 . 1.4034(15) ?
C2 C3 . 1.3873(15) ?
C2 H2 . 0.9500 ?
C3 C4 . 1.3796(18) ?
C3 H3 . 0.9500 ?
C4 C5 . 1.3791(18) ?
C4 H4 . 0.9500 ?
C5 C6 . 1.3868(16) ?
C5 H5 . 0.9500 ?
C6 H6 . 0.9500 ?
C7 C11 . 1.4853(16) ?
C7 C8 . 1.5291(15) ?
C7 H7 . 1.0000 ?
C8 C9 . 1.5238(17) ?
C8 H8A . 0.9900 ?
C8 H8B . 0.9900 ?
C9 C10 . 1.5320(16) ?
C9 H9A . 0.9900 ?
C9 H9B . 0.9900 ?
C10 C12 . 1.4864(15) ?
C10 H10 . 1.0000 ?

loop_
_geom_hbond_atom_site_label_D
_geom_hbond_atom_site_label_H
_geom_hbond_atom_site_label_A
_geom_hbond_site_symmetry_A
_geom_hbond_distance_DH
_geom_hbond_distance_HA
_geom_hbond_distance_DA
_geom_hbond_angle_DHA
_geom_hbond_publ_flag
C6 H6 N2 3_556 0.95 2.70 3.5952(17) 158 y
C8 H8B N2 6_656 0.99 2.67 3.3777(17) 129 y
C10 H10 N3 3_456 1.00 2.69 3.3748(15) 126 y
C8 H8A Cg 3_556 0.99 2.74 3.6937(13) 162 y
C9 H9B Cg 5_756 0.99 2.88 3.5111(13) 122 y

loop_
_geom_torsion_atom_site_label_1
_geom_torsion_atom_site_label_2
_geom_torsion_atom_site_label_3
_geom_torsion_atom_site_label_4
_geom_torsion_site_symmetry_1
_geom_torsion_site_symmetry_2
_geom_torsion_site_symmetry_3
_geom_torsion_site_symmetry_4
_geom_torsion
_geom_torsion_publ_flag
C7 N1 C1 C6 . . . . 177.08(10) ?
C10 N1 C1 C6 . . . . -13.76(16) ?
C7 N1 C1 C2 . . . . -1.36(16) ?
C10 N1 C1 C2 . . . . 167.81(10) ?
N1 C1 C2 C3 . . . . 177.94(10) ?
C6 C1 C2 C3 . . . . -0.53(16) ?
C1 C2 C3 C4 . . . . -0.45(18) ?
C2 C3 C4 C5 . . . . 0.83(18) ?
C3 C4 C5 C6 . . . . -0.22(18) ?
C4 C5 C6 C1 . . . . -0.78(18) ?
N1 C1 C6 C5 . . . . -177.33(10) ?
C2 C1 C6 C5 . . . . 1.14(16) ?
C1 N1 C7 C11 . . . . 67.93(13) ?
C10 N1 C7 C11 . . . . -102.29(11) ?
C1 N1 C7 C8 . . . . -172.55(10) ?
C10 N1 C7 C8 . . . . 17.22(12) ?
N1 C7 C8 C9 . . . . -33.54(11) ?
C11 C7 C8 C9 . . . . 86.48(11) ?
C7 C8 C9 C10 . . . . 37.66(11) ?
C1 N1 C10 C12 . . . . 76.32(13) ?
C7 N1 C10 C12 . . . . -113.42(10) ?
C1 N1 C10 C9 . . . . -163.96(10) ?
C7 N1 C10 C9 . . . . 6.30(12) ?
C8 C9 C10 N1 . . . . -27.35(12) ?
C8 C9 C10 C12 . . . . 91.97(11) ?

loop_
_cod_related_entry_id
_cod_related_entry_database
_cod_related_entry_code
1 ChemSpider 27285402
